data_7008273
loop_
_publ_author_name
'Copping, Roy'
'Gaunt, Andrew J.'
'May, Iain'
'Sarsfield, Mark J.'
'Collison, David'
'Helliwell, Madeleine'
'Denniss, Iain S.'
'Apperley, David C.'

_publ_section_title
;
 Trivalent lanthanide lacunary phosphomolybdate complexes: a structural
 and spectroscopic study across the series [Ln(PMo11O39)2]11-.
;
_journal_issue 7
_journal_name_full 'Dalton transactions (Cambridge, England : 2003)'
_journal_page_first 1256
_journal_page_last 1262
_journal_paper_doi 10.1039/b500408j
_journal_year 2005
_chemical_formula_sum 'H78 Mo22 N11 O95 P2 Tm'
_chemical_formula_weight 4094.28
_chemical_name_systematic
;
?
;
_space_group_IT_number 15
_symmetry_cell_setting monoclinic
_symmetry_space_group_name_Hall '-C 2yc'
_symmetry_space_group_name_H-M 'C 1 2/c 1'
_atom_sites_solution_hydrogens geom
_atom_sites_solution_primary direct
_atom_sites_solution_secondary difmap
_audit_creation_method SHELXL-97
_cell_angle_alpha 90.00
_cell_angle_beta 117.5150(10)
_cell_angle_gamma 90.00
_cell_formula_units_Z 4
_cell_length_a 37.470(3)
_cell_length_b 12.9993(12)
_cell_length_c 19.5938(18)
_cell_measurement_reflns_used 9130
_cell_measurement_temperature 100(2)
_cell_measurement_theta_max 28.2745
_cell_measurement_theta_min 2.344
_cell_volume 8464.3(13)
_computing_cell_refinement 'SAINT, Bruker'
_computing_data_collection 'SMART, Bruker'
_computing_data_reduction 'SAINT, Bruker'
_computing_molecular_graphics 'XSHELL, Bruker'
_computing_publication_material 'XP, Bruker; Diamond 2.1e, Crystal Impact'
_computing_structure_refinement 'SHELXL-97 (Sheldrick, 1997)'
_computing_structure_solution 'SHELXS-97 (Sheldrick, 1990)'
_diffrn_ambient_temperature 100(2)
_diffrn_measured_fraction_theta_full 0.960
_diffrn_measured_fraction_theta_max 0.960
_diffrn_measurement_device_type 'SMART platfrom CCD, Bruker'
_diffrn_measurement_method 'omega scans'
_diffrn_radiation_monochromator graphite
_diffrn_radiation_source 'fine-focus sealed tube'
_diffrn_radiation_type MoK\a
_diffrn_radiation_wavelength 0.71073
_diffrn_reflns_av_R_equivalents 0.0230
_diffrn_reflns_av_sigmaI/netI 0.0231
_diffrn_reflns_limit_h_max 47
_diffrn_reflns_limit_h_min -48
_diffrn_reflns_limit_k_max 17
_diffrn_reflns_limit_k_min -17
_diffrn_reflns_limit_l_max 26
_diffrn_reflns_limit_l_min -26
_diffrn_reflns_number 35984
_diffrn_reflns_theta_full 28.28
_diffrn_reflns_theta_max 28.28
_diffrn_reflns_theta_min 1.23
_exptl_absorpt_coefficient_mu 4.351
_exptl_absorpt_correction_T_max 0.6701
_exptl_absorpt_correction_T_min 0.1507
_exptl_absorpt_correction_type multi-scan
_exptl_absorpt_process_details 'SADABS, Bruker'
_exptl_crystal_colour yellow
_exptl_crystal_density_diffrn 3.213
_exptl_crystal_density_method 'not measured'
_exptl_crystal_description 'tetragonal block'
_exptl_crystal_F_000 7752
_exptl_crystal_size_max 0.70
_exptl_crystal_size_mid 0.16
_exptl_crystal_size_min 0.10
_refine_diff_density_max 2.494
_refine_diff_density_min -1.274
_refine_diff_density_rms 0.242
_refine_ls_extinction_method none
_refine_ls_goodness_of_fit_ref 1.130
_refine_ls_hydrogen_treatment mixed
_refine_ls_matrix_type full
_refine_ls_number_parameters 529
_refine_ls_number_reflns 10085
_refine_ls_number_restraints 1
_refine_ls_restrained_S_all 1.131
_refine_ls_R_factor_all 0.0289
_refine_ls_R_factor_gt 0.0261
_refine_ls_shift/su_max 0.002
_refine_ls_shift/su_mean 0.000
_refine_ls_structure_factor_coef Fsqd
_refine_ls_weighting_details 'calc w=1/[\s^2^(Fo^2^)+(0.0322P)^2^+84.0098P] where P=(Fo^2^+2Fc^2^)/3'
_refine_ls_weighting_scheme calc
_refine_ls_wR_factor_gt 0.0667
_refine_ls_wR_factor_ref 0.0725
_reflns_number_gt 9441
_reflns_number_total 10085
_reflns_threshold_expression >2sigma(I)
_cod_data_source_file b500408j.txt
_cod_data_source_block ajg36c2c
_cod_depositor_comments
;
The following automatic conversions were performed:
'_symmetry_cell_setting' value 'Monoclinic' changed to 'monoclinic'
according to '/home/saulius/struct/CIF-dictionaries/cif_core.dic'
dictionary named 'cif_core.dic' version 2.4.1 from 2010-06-29.

Automatic conversion script
Id: cif_fix_enum 1527 2010-12-29 10:47:43Z saulius 
;
_cod_original_cell_volume 8464.4(13)
_cod_original_sg_symbol_H-M C2/c
_cod_database_code 7008273

loop_
_symmetry_equiv_pos_as_xyz
'x, y, z'
'-x, y, -z+1/2'
'x+1/2, y+1/2, z'
'-x+1/2, y+1/2, -z+1/2'
'-x, -y, -z'
'x, -y, z-1/2'
'-x+1/2, -y+1/2, -z'
'x+1/2, -y+1/2, z-1/2'

loop_
_atom_site_label
_atom_site_type_symbol
_atom_site_fract_x
_atom_site_fract_y
_atom_site_fract_z
_atom_site_U_iso_or_equiv
_atom_site_adp_type
_atom_site_occupancy
_atom_site_symmetry_multiplicity
_atom_site_calc_flag
_atom_site_refinement_flags
_atom_site_disorder_assembly
_atom_site_disorder_group
Tm1 Tm 0.0000 0.843616(19) 0.2500 0.00731(6) Uani 1 2 d S . .
Mo7 Mo 0.107641(11) 0.60129(3) 0.09523(2) 0.00874(8) Uani 1 1 d . . .
Mo1 Mo 0.106486(11) 0.95290(3) 0.37099(2) 0.00774(7) Uani 1 1 d . . .
Mo4 Mo 0.020647(11) 0.66754(3) 0.10672(2) 0.00792(7) Uani 1 1 d . . .
Mo6 Mo 0.065739(11) 0.83895(3) 0.03848(2) 0.00865(8) Uani 1 1 d . . .
Mo2 Mo 0.061725(11) 1.01856(3) 0.18658(2) 0.00762(7) Uani 1 1 d . . .
Mo9 Mo 0.158896(11) 0.97132(3) 0.17594(2) 0.00830(7) Uani 1 1 d . . .
Mo5 Mo 0.157808(11) 0.69885(3) 0.43270(2) 0.00924(8) Uani 1 1 d . . .
Mo8 Mo 0.159191(11) 0.52959(3) 0.30210(2) 0.00842(7) Uani 1 1 d . . .
Mo10 Mo 0.203881(10) 0.89407(3) 0.36369(2) 0.00878(8) Uani 1 1 d . . .
Mo11 Mo 0.203386(11) 0.73455(3) 0.22464(2) 0.00869(7) Uani 1 1 d . . .
Mo3 Mo 0.069162(11) 0.59045(3) 0.30441(2) 0.00843(7) Uani 1 1 d . . .
N1 N 0.23284(15) 0.1098(4) 0.0719(3) 0.0305(11) Uiso 1 1 d . . .
N2 N 0.16110(13) 0.2201(3) 0.5065(3) 0.0235(9) Uiso 1 1 d . . .
N3 N 0.03150(16) 0.7817(4) 0.8257(3) 0.0345(11) Uiso 1 1 d . . .
N4 N 0.15224(15) 0.2064(4) 0.2910(3) 0.0288(10) Uiso 1 1 d . . .
N5 N 0.07001(13) 0.3570(3) 0.1530(3) 0.0228(9) Uiso 1 1 d . . .
N6S N 0.2319(5) 0.0920(10) 0.5848(9) 0.005(3) Uiso 0.20 1 d P . .
N6T N 0.2324(8) 0.172(2) 0.4536(16) 0.069(7) Uiso 0.30 1 d P . .
O1 O 0.05772(9) 0.9137(2) 0.35198(17) 0.0099(6) Uani 1 1 d . . .
O2 O 0.02003(9) 0.9793(2) 0.19701(17) 0.0103(6) Uani 1 1 d . . .
O3 O 0.04479(9) 0.7067(2) 0.29886(17) 0.0099(6) Uani 1 1 d . . .
O4 O 0.00955(9) 0.7680(2) 0.15333(17) 0.0102(6) Uani 1 1 d . . .
O5 O 0.12285(9) 1.0238(2) 0.45228(18) 0.0137(6) Uani 1 1 d . . .
O6 O 0.09239(9) 1.0558(2) 0.29635(17) 0.0098(6) Uani 1 1 d . . .
O7 O 0.05022(10) 1.1407(2) 0.15111(18) 0.0134(6) Uani 1 1 d . . .
O8 O 0.12993(9) 0.8187(2) 0.41854(17) 0.0103(6) Uani 1 1 d . . .
O9 O 0.09055(9) 0.8675(2) 0.25509(17) 0.0085(6) Uani 1 1 d . . .
O10 O 0.11256(9) 0.6147(2) 0.40822(17) 0.0102(6) Uani 1 1 d . . .
O11 O 0.05422(9) 0.9448(2) 0.09933(17) 0.0098(6) Uani 1 1 d . . .
O12 O 0.04207(9) 0.5001(2) 0.32240(18) 0.0134(6) Uani 1 1 d . . .
O13 O -0.02411(9) 0.6092(2) 0.05269(18) 0.0128(6) Uani 1 1 d . . .
O14 O 0.04573(9) 0.5822(2) 0.19344(17) 0.0097(6) Uani 1 1 d . . .
O15 O 0.02017(9) 0.7681(2) 0.02791(16) 0.0093(6) Uani 1 1 d . . .
O16 O 0.05361(9) 0.5853(2) 0.06483(17) 0.0105(6) Uani 1 1 d . . .
O17 O 0.04721(9) 0.9035(2) -0.04587(18) 0.0129(6) Uani 1 1 d . . .
O18 O 0.11119(9) 0.4903(2) 0.30058(17) 0.0106(6) Uani 1 1 d . . .
O19 O 0.08758(8) 0.7415(2) 0.15490(16) 0.0070(5) Uani 1 1 d . . .
O20 O 0.12116(8) 0.6900(2) 0.29357(16) 0.0076(5) Uani 1 1 d . . .
O21 O 0.12217(9) 1.0297(2) 0.19702(17) 0.0110(6) Uani 1 1 d . . .
O22 O 0.18237(9) 0.6871(2) 0.52945(17) 0.0132(6) Uani 1 1 d . . .
O23 O 0.16291(9) 0.9547(2) 0.37063(17) 0.0104(6) Uani 1 1 d . . .
O24 O 0.24528(9) 0.9451(3) 0.43738(18) 0.0135(6) Uani 1 1 d . . .
O25 O 0.20094(9) 0.9816(2) 0.28172(17) 0.0098(6) Uani 1 1 d . . .
O26 O 0.19677(9) 0.7743(2) 0.41421(17) 0.0113(6) Uani 1 1 d . . .
O27 O 0.15335(9) 0.8227(2) 0.24654(16) 0.0085(6) Uani 1 1 d . . .
O28 O 0.18013(9) 0.5772(2) 0.40246(17) 0.0107(6) Uani 1 1 d . . .
O29 O 0.11969(9) 0.9003(2) 0.09228(17) 0.0104(6) Uani 1 1 d . . .
O30 O 0.12587(9) 0.5307(2) 0.18535(18) 0.0118(6) Uani 1 1 d . . .
O31 O 0.08815(9) 0.7246(2) 0.02022(17) 0.0114(6) Uani 1 1 d . . .
O32 O 0.11500(10) 0.5187(2) 0.03584(18) 0.0145(6) Uani 1 1 d . . .
O33 O 0.18321(10) 0.4159(2) 0.31288(19) 0.0142(6) Uani 1 1 d . . .
O34 O 0.15685(9) 0.6787(2) 0.13798(17) 0.0107(6) Uani 1 1 d . . .
O35 O 0.19221(9) 0.6175(2) 0.27877(17) 0.0108(6) Uani 1 1 d . . .
O36 O 0.19693(9) 0.8578(2) 0.17455(17) 0.0110(6) Uani 1 1 d . . .
O37 O 0.17424(9) 1.0662(2) 0.13501(18) 0.0133(6) Uani 1 1 d . . .
O38 O 0.23056(9) 0.7950(2) 0.32148(17) 0.0110(6) Uani 1 1 d . . .
O39 O 0.24141(9) 0.6791(2) 0.21363(18) 0.0137(6) Uani 1 1 d . . .
O1S O 0.21339(13) 0.4644(3) 0.1808(2) 0.0322(9) Uiso 1 1 d . . .
O2S O 0.18510(12) 0.5633(3) 0.0274(2) 0.0269(8) Uiso 1 1 d . . .
O3S O 0.17413(11) 0.2777(3) 0.1789(2) 0.0219(7) Uiso 1 1 d . . .
O4S O 0.22974(15) 0.1963(4) 0.3986(3) 0.0240(10) Uiso 0.75 1 d P . .
O5S O 0.10693(13) 0.2911(3) 0.3516(3) 0.0353(10) Uiso 1 1 d . . .
O6S O 0.01189(13) 0.3828(3) 0.3997(2) 0.0322(9) Uiso 1 1 d . . .
O7S O 0.94948(12) 0.8793(3) 0.0066(2) 0.0312(9) Uiso 1 1 d . . .
O8S O 0.89983(11) 0.7039(3) 0.9502(2) 0.0259(8) Uiso 1 1 d . . .
O9S O 0.23450(17) 0.1100(4) 0.5337(3) 0.0331(12) Uiso 0.75 1 d P . .
P1 P 0.11269(3) 0.78135(8) 0.23782(6) 0.00639(19) Uani 1 1 d . . .

loop_
_atom_site_aniso_label
_atom_site_aniso_U_11
_atom_site_aniso_U_22
_atom_site_aniso_U_33
_atom_site_aniso_U_23
_atom_site_aniso_U_13
_atom_site_aniso_U_12
Tm1 0.00812(12) 0.00699(12) 0.00743(12) 0.000 0.00410(9) 0.000
Mo7 0.01005(17) 0.00847(16) 0.00887(16) -0.00205(13) 0.00538(13) -0.00060(13)
Mo1 0.00776(16) 0.00882(16) 0.00751(16) -0.00178(12) 0.00427(13) -0.00089(12)
Mo4 0.00768(16) 0.00791(16) 0.00848(16) -0.00152(12) 0.00399(13) -0.00133(12)
Mo6 0.01127(17) 0.00838(16) 0.00667(16) -0.00019(12) 0.00446(13) -0.00146(13)
Mo2 0.00899(16) 0.00626(16) 0.00920(16) 0.00071(12) 0.00556(13) 0.00020(12)
Mo9 0.00919(16) 0.00787(16) 0.00971(16) 0.00013(13) 0.00597(13) -0.00138(13)
Mo5 0.01000(17) 0.00993(17) 0.00718(16) 0.00104(13) 0.00343(13) 0.00073(13)
Mo8 0.00833(16) 0.00722(16) 0.01047(17) 0.00062(13) 0.00497(13) 0.00083(13)
Mo10 0.00681(16) 0.01126(17) 0.00855(16) -0.00200(13) 0.00377(13) -0.00133(13)
Mo11 0.00866(16) 0.00856(16) 0.01115(17) -0.00107(13) 0.00654(14) -0.00034(13)
Mo3 0.00854(16) 0.00733(16) 0.01108(17) 0.00155(13) 0.00593(14) 0.00042(12)
O1 0.0092(14) 0.0112(14) 0.0099(14) 0.0004(11) 0.0049(11) 0.0008(11)
O2 0.0114(14) 0.0097(14) 0.0107(14) 0.0010(11) 0.0059(12) 0.0011(11)
O3 0.0094(14) 0.0117(14) 0.0095(14) 0.0002(11) 0.0051(12) 0.0017(11)
O4 0.0118(14) 0.0114(14) 0.0088(14) 0.0016(11) 0.0059(12) 0.0004(11)
O5 0.0130(15) 0.0162(16) 0.0125(15) -0.0051(12) 0.0065(12) -0.0032(12)
O6 0.0114(14) 0.0091(14) 0.0109(14) -0.0014(11) 0.0069(12) -0.0006(11)
O7 0.0157(15) 0.0092(14) 0.0169(16) 0.0020(12) 0.0089(13) 0.0002(12)
O8 0.0102(14) 0.0106(14) 0.0108(14) -0.0003(11) 0.0055(12) 0.0003(11)
O9 0.0102(14) 0.0077(13) 0.0096(14) 0.0005(11) 0.0062(11) -0.0002(11)
O10 0.0101(14) 0.0108(14) 0.0108(14) 0.0014(11) 0.0056(12) -0.0005(11)
O11 0.0114(14) 0.0096(14) 0.0092(14) -0.0005(11) 0.0054(12) 0.0006(11)
O12 0.0144(15) 0.0122(15) 0.0161(16) 0.0023(12) 0.0092(13) -0.0024(12)
O13 0.0091(14) 0.0142(15) 0.0129(15) -0.0020(12) 0.0032(12) -0.0033(12)
O14 0.0105(14) 0.0075(14) 0.0116(14) -0.0003(11) 0.0056(12) 0.0003(11)
O15 0.0093(14) 0.0118(14) 0.0068(13) -0.0005(11) 0.0038(11) -0.0013(11)
O16 0.0101(14) 0.0113(14) 0.0108(14) -0.0029(11) 0.0054(12) -0.0026(11)
O17 0.0133(15) 0.0133(15) 0.0124(15) 0.0008(12) 0.0061(12) -0.0018(12)
O18 0.0113(14) 0.0089(14) 0.0117(14) 0.0018(11) 0.0052(12) 0.0002(11)
O19 0.0068(13) 0.0067(13) 0.0068(13) -0.0015(10) 0.0026(11) -0.0011(10)
O20 0.0075(13) 0.0078(13) 0.0080(13) 0.0010(11) 0.0039(11) 0.0014(11)
O21 0.0118(14) 0.0097(14) 0.0117(14) -0.0010(11) 0.0057(12) -0.0017(11)
O22 0.0097(14) 0.0173(16) 0.0103(15) 0.0023(12) 0.0026(12) 0.0002(12)
O23 0.0104(14) 0.0107(14) 0.0107(14) -0.0030(11) 0.0055(12) -0.0014(11)
O24 0.0104(15) 0.0170(16) 0.0128(15) -0.0016(12) 0.0051(12) -0.0022(12)
O25 0.0097(14) 0.0084(14) 0.0125(14) -0.0010(11) 0.0062(12) -0.0023(11)
O26 0.0087(14) 0.0119(15) 0.0118(14) 0.0011(12) 0.0035(12) 0.0009(11)
O27 0.0086(14) 0.0098(14) 0.0084(14) -0.0018(11) 0.0051(11) -0.0022(11)
O28 0.0090(14) 0.0125(15) 0.0102(14) 0.0022(11) 0.0040(12) 0.0024(11)
O29 0.0101(14) 0.0130(15) 0.0088(14) -0.0010(11) 0.0048(12) -0.0021(12)
O30 0.0118(15) 0.0108(14) 0.0136(15) -0.0012(12) 0.0066(12) -0.0008(11)
O31 0.0132(15) 0.0123(15) 0.0108(14) -0.0005(12) 0.0073(12) -0.0006(12)
O32 0.0152(16) 0.0151(16) 0.0151(15) -0.0059(12) 0.0084(13) -0.0017(12)
O33 0.0151(16) 0.0101(15) 0.0191(16) 0.0017(12) 0.0094(13) 0.0030(12)
O34 0.0113(14) 0.0116(14) 0.0095(14) -0.0023(11) 0.0051(12) 0.0004(12)
O35 0.0091(14) 0.0110(14) 0.0131(15) 0.0002(12) 0.0059(12) -0.0007(11)
O36 0.0112(14) 0.0118(14) 0.0117(14) -0.0010(12) 0.0069(12) -0.0018(12)
O37 0.0154(15) 0.0120(15) 0.0142(15) 0.0019(12) 0.0083(13) -0.0024(12)
O38 0.0096(14) 0.0119(14) 0.0112(14) -0.0016(11) 0.0046(12) -0.0008(11)
O39 0.0126(15) 0.0145(15) 0.0184(16) -0.0018(13) 0.0110(13) 0.0004(12)
P1 0.0072(5) 0.0061(5) 0.0063(5) 0.0001(4) 0.0035(4) -0.0008(4)

loop_
_atom_type_symbol
_atom_type_description
_atom_type_scat_dispersion_real
_atom_type_scat_dispersion_imag
_atom_type_scat_source
N N 0.0061 0.0033 'International Tables Vol C Tables 4.2.6.8 and 6.1.1.4'
H H 0.0000 0.0000 'International Tables Vol C Tables 4.2.6.8 and 6.1.1.4'
O O 0.0106 0.0060 'International Tables Vol C Tables 4.2.6.8 and 6.1.1.4'
P P 0.1023 0.0942 'International Tables Vol C Tables 4.2.6.8 and 6.1.1.4'
Mo Mo -1.6832 0.6857 'International Tables Vol C Tables 4.2.6.8 and 6.1.1.4'
Tm Tm -0.3139 5.2483 'International Tables Vol C Tables 4.2.6.8 and 6.1.1.4'

loop_
_geom_angle_atom_site_label_1
_geom_angle_atom_site_label_2
_geom_angle_atom_site_label_3
_geom_angle
_geom_angle_site_symmetry_1
_geom_angle_site_symmetry_3
_geom_angle_publ_flag
O4 Tm1 O4 129.50(15) 2 . ?
O4 Tm1 O3 69.85(10) 2 2 ?
O4 Tm1 O3 72.06(10) . 2 ?
O4 Tm1 O3 72.06(10) 2 . ?
O4 Tm1 O3 69.85(10) . . ?
O3 Tm1 O3 80.24(15) 2 . ?
O4 Tm1 O2 152.88(10) 2 . ?
O4 Tm1 O2 75.71(10) . . ?
O3 Tm1 O2 135.42(10) 2 . ?
O3 Tm1 O2 116.16(10) . . ?
O4 Tm1 O2 75.71(10) 2 2 ?
O4 Tm1 O2 152.88(10) . 2 ?
O3 Tm1 O2 116.16(10) 2 2 ?
O3 Tm1 O2 135.42(10) . 2 ?
O2 Tm1 O2 82.13(14) . 2 ?
O4 Tm1 O1 115.69(10) 2 2 ?
O4 Tm1 O1 84.12(10) . 2 ?
O3 Tm1 O1 74.97(10) 2 2 ?
O3 Tm1 O1 148.52(10) . 2 ?
O2 Tm1 O1 71.82(10) . 2 ?
O2 Tm1 O1 74.15(10) 2 2 ?
O4 Tm1 O1 84.12(10) 2 . ?
O4 Tm1 O1 115.69(10) . . ?
O3 Tm1 O1 148.52(10) 2 . ?
O3 Tm1 O1 74.97(10) . . ?
O2 Tm1 O1 74.15(10) . . ?
O2 Tm1 O1 71.82(10) 2 . ?
O1 Tm1 O1 134.34(15) 2 . ?
O32 Mo7 O30 103.83(15) . . ?
O32 Mo7 O16 102.10(14) . . ?
O30 Mo7 O16 96.94(14) . . ?
O32 Mo7 O34 101.72(14) . . ?
O30 Mo7 O34 89.24(13) . . ?
O16 Mo7 O34 153.14(13) . . ?
O32 Mo7 O31 96.84(14) . . ?
O30 Mo7 O31 158.76(13) . . ?
O16 Mo7 O31 83.28(13) . . ?
O34 Mo7 O31 81.74(12) . . ?
O32 Mo7 O19 167.34(13) . . ?
O30 Mo7 O19 88.44(12) . . ?
O16 Mo7 O19 72.89(11) . . ?
O34 Mo7 O19 81.22(11) . . ?
O31 Mo7 O19 71.25(11) . . ?
O5 Mo1 O1 104.25(14) . . ?
O5 Mo1 O6 101.27(14) . . ?
O1 Mo1 O6 98.69(13) . . ?
O5 Mo1 O8 98.52(14) . . ?
O1 Mo1 O8 92.04(13) . . ?
O6 Mo1 O8 154.35(12) . . ?
O5 Mo1 O23 93.95(13) . . ?
O1 Mo1 O23 160.26(13) . . ?
O6 Mo1 O23 84.90(12) . . ?
O8 Mo1 O23 77.58(12) . . ?
O5 Mo1 O9 171.85(13) . . ?
O1 Mo1 O9 83.28(12) . . ?
O6 Mo1 O9 74.18(11) . . ?
O8 Mo1 O9 84.12(11) . . ?
O23 Mo1 O9 79.04(11) . . ?
O13 Mo4 O4 104.78(15) . . ?
O13 Mo4 O14 103.77(14) . . ?
O4 Mo4 O14 96.26(13) . . ?
O13 Mo4 O15 98.96(13) . . ?
O4 Mo4 O15 89.75(13) . . ?
O14 Mo4 O15 154.09(12) . . ?
O13 Mo4 O16 96.94(14) . . ?
O4 Mo4 O16 157.23(13) . . ?
O14 Mo4 O16 84.98(12) . . ?
O15 Mo4 O16 80.04(12) . . ?
O13 Mo4 O19 164.85(13) . . ?
O4 Mo4 O19 87.34(12) . . ?
O14 Mo4 O19 83.51(11) . . ?
O15 Mo4 O19 71.58(11) . . ?
O16 Mo4 O19 70.16(11) . . ?
O17 Mo6 O31 103.36(14) . . ?
O17 Mo6 O15 101.25(14) . . ?
O31 Mo6 O15 93.24(13) . . ?
O17 Mo6 O29 100.32(14) . . ?
O31 Mo6 O29 89.04(13) . . ?
O15 Mo6 O29 157.16(12) . . ?
O17 Mo6 O11 97.92(14) . . ?
O31 Mo6 O11 157.96(13) . . ?
O15 Mo6 O11 88.13(13) . . ?
O29 Mo6 O11 81.51(12) . . ?
O17 Mo6 O19 176.00(13) . . ?
O31 Mo6 O19 76.70(12) . . ?
O15 Mo6 O19 74.77(11) . . ?
O29 Mo6 O19 83.68(11) . . ?
O11 Mo6 O19 82.47(11) . . ?
O7 Mo2 O2 104.40(15) . . ?
O7 Mo2 O11 101.68(14) . . ?
O2 Mo2 O11 101.14(13) . . ?
O7 Mo2 O6 97.25(14) . . ?
O2 Mo2 O6 92.64(13) . . ?
O11 Mo2 O6 152.90(13) . . ?
O7 Mo2 O21 91.87(13) . . ?
O2 Mo2 O21 162.90(13) . . ?
O11 Mo2 O21 80.23(12) . . ?
O6 Mo2 O21 79.93(12) . . ?
O7 Mo2 O9 167.50(13) . . ?
O2 Mo2 O9 83.58(12) . . ?
O11 Mo2 O9 85.90(12) . . ?
O6 Mo2 O9 72.47(11) . . ?
O21 Mo2 O9 79.51(11) . . ?
O37 Mo9 O21 105.39(15) . . ?
O37 Mo9 O29 104.13(14) . . ?
O21 Mo9 O29 92.02(13) . . ?
O37 Mo9 O25 99.67(14) . . ?
O21 Mo9 O25 93.20(13) . . ?
O29 Mo9 O25 153.30(13) . . ?
O37 Mo9 O36 97.22(14) . . ?
O21 Mo9 O36 157.29(13) . . ?
O29 Mo9 O36 84.41(13) . . ?
O25 Mo9 O36 80.72(12) . . ?
O37 Mo9 O27 166.54(13) . . ?
O21 Mo9 O27 85.89(12) . . ?
O29 Mo9 O27 82.39(11) . . ?
O25 Mo9 O27 71.90(11) . . ?
O36 Mo9 O27 71.42(11) . . ?
O22 Mo5 O8 103.00(14) . . ?
O22 Mo5 O10 101.12(14) . . ?
O8 Mo5 O10 94.14(13) . . ?
O22 Mo5 O26 100.94(14) . . ?
O8 Mo5 O26 88.12(13) . . ?
O10 Mo5 O26 156.70(13) . . ?
O22 Mo5 O28 100.09(14) . . ?
O8 Mo5 O28 156.57(13) . . ?
O10 Mo5 O28 85.19(13) . . ?
O26 Mo5 O28 83.68(13) . . ?
O22 Mo5 O20 172.00(13) . . ?
O8 Mo5 O20 83.23(12) . . ?
O10 Mo5 O20 73.16(11) . . ?
O26 Mo5 O20 84.11(11) . . ?
O28 Mo5 O20 74.14(11) . . ?
O33 Mo8 O28 102.67(14) . . ?
O33 Mo8 O18 102.57(14) . . ?
O28 Mo8 O18 92.35(13) . . ?
O33 Mo8 O35 100.85(14) . . ?
O28 Mo8 O35 92.92(13) . . ?
O18 Mo8 O35 154.21(13) . . ?
O33 Mo8 O30 99.25(14) . . ?
O28 Mo8 O30 158.04(13) . . ?
O18 Mo8 O30 84.10(13) . . ?
O35 Mo8 O30 81.63(13) . . ?
O33 Mo8 O20 174.75(13) . . ?
O28 Mo8 O20 74.92(11) . . ?
O18 Mo8 O20 73.06(11) . . ?
O35 Mo8 O20 84.01(11) . . ?
O30 Mo8 O20 83.34(11) . . ?
O24 Mo10 O23 104.11(14) . . ?
O24 Mo10 O26 99.68(14) . . ?
O23 Mo10 O26 89.40(13) . . ?
O24 Mo10 O25 99.00(14) . . ?
O23 Mo10 O25 94.73(13) . . ?
O26 Mo10 O25 159.25(13) . . ?
O24 Mo10 O38 99.59(14) . . ?
O23 Mo10 O38 156.22(13) . . ?
O26 Mo10 O38 84.71(13) . . ?
O25 Mo10 O38 83.35(12) . . ?
O24 Mo10 O27 168.61(13) . . ?
O23 Mo10 O27 85.22(12) . . ?
O26 Mo10 O27 86.77(11) . . ?
O25 Mo10 O27 73.37(11) . . ?
O38 Mo10 O27 71.48(11) . . ?
O39 Mo11 O36 102.37(14) . . ?
O39 Mo11 O38 102.29(14) . . ?
O36 Mo11 O38 92.93(13) . . ?
O39 Mo11 O34 101.47(14) . . ?
O36 Mo11 O34 90.90(13) . . ?
O38 Mo11 O34 154.50(13) . . ?
O39 Mo11 O35 97.89(14) . . ?
O36 Mo11 O35 159.45(13) . . ?
O38 Mo11 O35 86.04(13) . . ?
O34 Mo11 O35 81.67(13) . . ?
O39 Mo11 O27 175.54(13) . . ?
O36 Mo11 O27 75.97(12) . . ?
O38 Mo11 O27 73.78(12) . . ?
O34 Mo11 O27 82.76(11) . . ?
O35 Mo11 O27 84.07(11) . . ?
O12 Mo3 O3 105.51(15) . . ?
O12 Mo3 O14 101.00(14) . . ?
O3 Mo3 O14 91.46(13) . . ?
O12 Mo3 O10 100.71(14) . . ?
O3 Mo3 O10 94.87(13) . . ?
O14 Mo3 O10 154.83(12) . . ?
O12 Mo3 O18 96.35(14) . . ?
O3 Mo3 O18 158.12(13) . . ?
O14 Mo3 O18 83.23(12) . . ?
O10 Mo3 O18 81.86(12) . . ?
O12 Mo3 O20 166.05(13) . . ?
O3 Mo3 O20 87.18(12) . . ?
O14 Mo3 O20 84.11(11) . . ?
O10 Mo3 O20 71.93(11) . . ?
O18 Mo3 O20 71.19(11) . . ?
O4S N6T O9S 169(2) . . ?
Mo1 O1 Tm1 138.56(16) . . ?
Mo2 O2 Tm1 139.61(16) . . ?
Mo3 O3 Tm1 161.13(17) . . ?
Mo4 O4 Tm1 155.76(16) . . ?
Mo1 O6 Mo2 119.28(15) . . ?
Mo5 O8 Mo1 157.18(18) . . ?
P1 O9 Mo2 130.08(17) . . ?
P1 O9 Mo1 130.01(17) . . ?
Mo2 O9 Mo1 90.10(10) . . ?
Mo5 O10 Mo3 125.20(15) . . ?
Mo2 O11 Mo6 156.99(17) . . ?
Mo4 O14 Mo3 139.57(16) . . ?
Mo6 O15 Mo4 123.44(15) . . ?
Mo7 O16 Mo4 125.63(15) . . ?
Mo8 O18 Mo3 125.02(15) . . ?
P1 O19 Mo6 126.71(16) . . ?
P1 O19 Mo4 124.01(16) . . ?
Mo6 O19 Mo4 90.11(9) . . ?
P1 O19 Mo7 125.25(16) . . ?
Mo6 O19 Mo7 89.10(9) . . ?
Mo4 O19 Mo7 90.55(9) . . ?
P1 O20 Mo5 125.73(16) . . ?
P1 O20 Mo3 124.11(16) . . ?
Mo5 O20 Mo3 89.29(9) . . ?
P1 O20 Mo8 128.04(16) . . ?
Mo5 O20 Mo8 87.41(9) . . ?
Mo3 O20 Mo8 90.30(10) . . ?
Mo9 O21 Mo2 146.15(17) . . ?
Mo10 O23 Mo1 152.90(17) . . ?
Mo10 O25 Mo9 123.60(15) . . ?
Mo5 O26 Mo10 143.50(17) . . ?
P1 O27 Mo10 122.95(16) . . ?
P1 O27 Mo11 128.63(16) . . ?
Mo10 O27 Mo11 91.11(10) . . ?
P1 O27 Mo9 123.33(16) . . ?
Mo10 O27 Mo9 90.02(10) . . ?
Mo11 O27 Mo9 89.92(10) . . ?
Mo8 O28 Mo5 123.21(15) . . ?
Mo9 O29 Mo6 150.47(17) . . ?
Mo7 O30 Mo8 148.55(17) . . ?
Mo6 O31 Mo7 122.46(15) . . ?
Mo7 O34 Mo11 151.32(17) . . ?
Mo8 O35 Mo11 155.04(17) . . ?
Mo11 O36 Mo9 122.62(15) . . ?
Mo11 O38 Mo10 122.91(15) . . ?
N6S O9S N6T 163.4(13) . . ?
O9 P1 O19 110.58(16) . . ?
O9 P1 O20 111.30(16) . . ?
O19 P1 O20 108.21(16) . . ?
O9 P1 O27 109.23(17) . . ?
O19 P1 O27 108.86(16) . . ?
O20 P1 O27 108.60(16) . . ?

loop_
_geom_bond_atom_site_label_1
_geom_bond_atom_site_label_2
_geom_bond_distance
_geom_bond_site_symmetry_2
_geom_bond_publ_flag
Tm1 O4 2.304(3) 2 ?
Tm1 O4 2.304(3) . ?
Tm1 O3 2.327(3) 2 ?
Tm1 O3 2.327(3) . ?
Tm1 O2 2.339(3) . ?
Tm1 O2 2.339(3) 2 ?
Tm1 O1 2.347(3) 2 ?
Tm1 O1 2.347(3) . ?
Mo7 O32 1.697(3) . ?
Mo7 O30 1.820(3) . ?
Mo7 O16 1.839(3) . ?
Mo7 O34 1.920(3) . ?
Mo7 O31 2.067(3) . ?
Mo7 O19 2.463(3) . ?
Mo1 O5 1.691(3) . ?
Mo1 O1 1.763(3) . ?
Mo1 O6 1.869(3) . ?
Mo1 O8 1.982(3) . ?
Mo1 O23 2.118(3) . ?
Mo1 O9 2.344(3) . ?
Mo4 O13 1.694(3) . ?
Mo4 O4 1.750(3) . ?
Mo4 O14 1.878(3) . ?
Mo4 O15 2.017(3) . ?
Mo4 O16 2.069(3) . ?
Mo4 O19 2.432(3) . ?
Mo6 O17 1.690(3) . ?
Mo6 O31 1.822(3) . ?
Mo6 O15 1.866(3) . ?
Mo6 O29 1.966(3) . ?
Mo6 O11 1.994(3) . ?
Mo6 O19 2.399(3) . ?
Mo2 O7 1.707(3) . ?
Mo2 O2 1.743(3) . ?
Mo2 O11 1.865(3) . ?
Mo2 O6 1.974(3) . ?
Mo2 O21 2.183(3) . ?
Mo2 O9 2.342(3) . ?
Mo9 O37 1.709(3) . ?
Mo9 O21 1.779(3) . ?
Mo9 O29 1.863(3) . ?
Mo9 O25 1.944(3) . ?
Mo9 O36 2.060(3) . ?
Mo9 O27 2.440(3) . ?
Mo5 O22 1.689(3) . ?
Mo5 O8 1.824(3) . ?
Mo5 O10 1.884(3) . ?
Mo5 O26 1.927(3) . ?
Mo5 O28 2.002(3) . ?
Mo5 O20 2.423(3) . ?
Mo8 O33 1.692(3) . ?
Mo8 O28 1.855(3) . ?
Mo8 O18 1.857(3) . ?
Mo8 O35 1.889(3) . ?
Mo8 O30 2.038(3) . ?
Mo8 O20 2.488(3) . ?
Mo10 O24 1.692(3) . ?
Mo10 O23 1.786(3) . ?
Mo10 O26 1.928(3) . ?
Mo10 O25 1.930(3) . ?
Mo10 O38 2.026(3) . ?
Mo10 O27 2.387(3) . ?
Mo11 O39 1.697(3) . ?
Mo11 O36 1.836(3) . ?
Mo11 O38 1.863(3) . ?
Mo11 O34 1.928(3) . ?
Mo11 O35 2.006(3) . ?
Mo11 O27 2.399(3) . ?
Mo3 O12 1.693(3) . ?
Mo3 O3 1.743(3) . ?
Mo3 O14 1.936(3) . ?
Mo3 O10 1.956(3) . ?
Mo3 O18 2.071(3) . ?
Mo3 O20 2.429(3) . ?
N6S O9S 1.076(17) . ?
N6T O4S 1.08(3) . ?
N6T O9S 1.73(3) . ?
O9 P1 1.522(3) . ?
O19 P1 1.543(3) . ?
O20 P1 1.544(3) . ?
O27 P1 1.549(3) . ?
